data_4129569
loop_
_publ_author_name
'Ye, Heng-Yun'
'Zhou, QiongHua'
'Niu, XiangHong'
'Liao, Wei-Qiang'
'Fu, Da-Wei'
'Zhang, Yi'
'You, Yu-Meng'
'Wang, Jinlan'
'Chen, Zhong-Ning'
'Xiong, Ren-Gen'

_publ_section_title
;
 High-Temperature Ferroelectricity and Photoluminescence in a Hybrid
 Organic-Inorganic Compound: (3-Pyrrolinium)MnCl3.
;
_journal_issue 40
_journal_name_full 'Journal of the American Chemical Society'
_journal_page_first 13148
_journal_page_last 13154
_journal_paper_doi 10.1021/jacs.5b08290
_journal_volume 137
_journal_year 2015
_chemical_formula_sum 'C4 H8 Cl3 Mn N'
_chemical_formula_weight 231.40
_space_group_IT_number 36
_space_group_name_Hall 'C 2c -2'
_space_group_name_H-M_alt 'C m c 21'
_symmetry_cell_setting orthorhombic
_symmetry_space_group_name_H-M 'C m c 21'
_atom_sites_solution_hydrogens geom
_atom_sites_solution_primary direct
_atom_sites_solution_secondary difmap
_audit_creation_method SHELXL-97
_cell_angle_alpha 90.00
_cell_angle_beta 90.00
_cell_angle_gamma 90.00
_cell_formula_units_Z 4
_cell_length_a 7.361(5)
_cell_length_b 17.490(11)
_cell_length_c 6.466(4)
_cell_measurement_temperature 273(2)
_cell_volume 832.5(9)
_computing_structure_refinement 'SHELXL-97 (Sheldrick, 1997)'
_computing_structure_solution 'SHELXS-97 (Sheldrick, 1990)'
_diffrn_ambient_temperature 273(2)
_diffrn_measured_fraction_theta_full 0.995
_diffrn_measured_fraction_theta_max 0.995
_diffrn_measurement_device_type 'Rigaku saturn 724'
_diffrn_radiation_monochromator graphite
_diffrn_radiation_source 'fine-focus sealed tube'
_diffrn_radiation_type MoK\a
_diffrn_radiation_wavelength 0.71073
_diffrn_reflns_av_R_equivalents 0.0236
_diffrn_reflns_av_sigmaI/netI 0.0272
_diffrn_reflns_limit_h_max 9
_diffrn_reflns_limit_h_min -8
_diffrn_reflns_limit_k_max 22
_diffrn_reflns_limit_k_min -17
_diffrn_reflns_limit_l_max 8
_diffrn_reflns_limit_l_min -8
_diffrn_reflns_number 2934
_diffrn_reflns_theta_full 27.45
_diffrn_reflns_theta_max 27.45
_diffrn_reflns_theta_min 2.33
_exptl_absorpt_coefficient_mu 2.463
_exptl_crystal_colour pink
_exptl_crystal_density_diffrn 1.846
_exptl_crystal_density_method 'not measured'
_exptl_crystal_description block
_exptl_crystal_F_000 460
_exptl_crystal_size_max 0.35
_exptl_crystal_size_mid 0.30
_exptl_crystal_size_min 0.30
_refine_diff_density_max 0.246
_refine_diff_density_min -0.456
_refine_diff_density_rms 0.087
_refine_ls_abs_structure_details 'Flack H D (1983), Acta Cryst. A39, 876-881'
_refine_ls_abs_structure_Flack 0.55(5)
_refine_ls_extinction_method none
_refine_ls_goodness_of_fit_ref 1.070
_refine_ls_hydrogen_treatment constr
_refine_ls_matrix_type full
_refine_ls_number_parameters 51
_refine_ls_number_reflns 1019
_refine_ls_number_restraints 1
_refine_ls_restrained_S_all 1.069
_refine_ls_R_factor_all 0.0223
_refine_ls_R_factor_gt 0.0204
_refine_ls_shift/su_max 0.001
_refine_ls_shift/su_mean 0.000
_refine_ls_structure_factor_coef Fsqd
_refine_ls_weighting_details 'calc w=1/[\s^2^(Fo^2^)+(0.0273P)^2^+0.0000P] where P=(Fo^2^+2Fc^2^)/3'
_refine_ls_weighting_scheme calc
_refine_ls_wR_factor_gt 0.0515
_refine_ls_wR_factor_ref 0.0521
_reflns_number_gt 957
_reflns_number_total 1020
_reflns_threshold_expression >2sigma(I)
_cod_data_source_file ja5b08290_si_001.cif
_cod_data_source_block C4H8NMnCl3-T273
_cod_original_cell_volume 832.4(9)
_cod_database_code 4129569

loop_
_symmetry_equiv_pos_as_xyz
'x, y, z'
'-x, -y, z+1/2'
'x, -y, z+1/2'
'-x, y, z'
'x+1/2, y+1/2, z'
'-x+1/2, -y+1/2, z+1/2'
'x+1/2, -y+1/2, z+1/2'
'-x+1/2, y+1/2, z'

loop_
_atom_site_label
_atom_site_type_symbol
_atom_site_fract_x
_atom_site_fract_y
_atom_site_fract_z
_atom_site_U_iso_or_equiv
_atom_site_adp_type
_atom_site_occupancy
_atom_site_symmetry_multiplicity
_atom_site_calc_flag
_atom_site_refinement_flags
Mn1 Mn 1.0000 1.00173(4) 0.50001(14) 0.02156(12) Uani 1 2 d S
Cl2 Cl 1.0000 0.88519(3) 0.7454(3) 0.03208(17) Uani 1 2 d S
Cl1 Cl 1.23489(6) 0.94771(2) 0.25528(13) 0.02822(13) Uani 1 1 d .
C1 C 0.5000 0.8674(3) 0.8479(9) 0.0504(15) Uani 1 2 d S
H1B H 0.5998 0.8887 0.9040 0.061 Uiso 1 1 d R
C2 C 0.5000 0.7834(3) 0.8726(8) 0.0573(13) Uani 1 2 d S
H2A H 0.5000 0.7574 1.0033 0.069 Uiso 1 2 d SR
C3 C 0.5000 0.7494(2) 0.6956(9) 0.0621(18) Uani 1 2 d S
H3A H 0.5000 0.6947 0.6810 0.074 Uiso 1 2 d SR
C4 C 0.5000 0.8021(2) 0.5223(6) 0.0556(13) Uani 1 2 d S
H4A H 0.6063 0.7954 0.4382 0.067 Uiso 1 1 d R
N1 N 0.5000 0.8792(2) 0.6241(6) 0.0401(11) Uani 1 2 d SR
H1A H 0.3945 0.9071 0.5807 0.048 Uiso 1 1 d R

loop_
_atom_site_aniso_label
_atom_site_aniso_U_11
_atom_site_aniso_U_22
_atom_site_aniso_U_33
_atom_site_aniso_U_23
_atom_site_aniso_U_13
_atom_site_aniso_U_12
Mn1 0.0246(2) 0.0274(2) 0.01275(18) -0.00109(14) 0.000 0.000
Cl2 0.0534(4) 0.0209(3) 0.0219(3) -0.0008(5) 0.000 0.000
Cl1 0.0281(2) 0.0380(2) 0.0185(2) -0.0011(4) 0.0006(5) 0.01026(18)
C1 0.074(4) 0.042(2) 0.036(2) -0.020(2) 0.000 0.000
C2 0.089(3) 0.045(3) 0.038(3) 0.016(2) 0.000 0.000
C3 0.090(3) 0.0208(17) 0.075(5) 0.001(2) 0.000 0.000
C4 0.083(3) 0.044(2) 0.040(3) -0.007(2) 0.000 0.000
N1 0.056(3) 0.029(2) 0.035(2) 0.0027(16) 0.000 0.000

loop_
_atom_type_symbol
_atom_type_description
_atom_type_scat_dispersion_real
_atom_type_scat_dispersion_imag
_atom_type_scat_source
C C 0.0033 0.0016 'International Tables Vol C Tables 4.2.6.8 and 6.1.1.4'
H H 0.0000 0.0000 'International Tables Vol C Tables 4.2.6.8 and 6.1.1.4'
N N 0.0061 0.0033 'International Tables Vol C Tables 4.2.6.8 and 6.1.1.4'
Cl Cl 0.1484 0.1585 'International Tables Vol C Tables 4.2.6.8 and 6.1.1.4'
Mn Mn 0.3368 0.7283 'International Tables Vol C Tables 4.2.6.8 and 6.1.1.4'

loop_
_geom_angle_atom_site_label_1
_geom_angle_atom_site_label_2
_geom_angle_atom_site_label_3
_geom_angle
_geom_angle_site_symmetry_1
_geom_angle_site_symmetry_3
Cl1 Mn1 Cl1 86.34(6) . 4_755
Cl1 Mn1 Cl1 94.08(5) . 3_575
Cl1 Mn1 Cl1 178.00(4) 4_755 3_575
Cl1 Mn1 Cl1 178.00(4) . 2_775
Cl1 Mn1 Cl1 94.08(5) 4_755 2_775
Cl1 Mn1 Cl1 85.43(6) 3_575 2_775
Cl1 Mn1 Cl2 83.50(5) . 2_774
Cl1 Mn1 Cl2 83.50(5) 4_755 2_774
Cl1 Mn1 Cl2 98.49(5) 3_575 2_774
Cl1 Mn1 Cl2 98.49(5) 2_775 2_774
Cl1 Mn1 Cl2 95.14(5) . .
Cl1 Mn1 Cl2 95.14(5) 4_755 .
Cl1 Mn1 Cl2 82.88(5) 3_575 .
Cl1 Mn1 Cl2 82.88(5) 2_775 .
Cl2 Mn1 Cl2 178.12(8) 2_774 .
Cl1 Mn1 Mn1 50.72(3) . 2_774
Cl1 Mn1 Mn1 50.72(3) 4_755 2_774
Cl1 Mn1 Mn1 130.84(4) 3_575 2_774
Cl1 Mn1 Mn1 130.84(4) 2_775 2_774
Cl2 Mn1 Mn1 51.29(5) 2_774 2_774
Cl2 Mn1 Mn1 126.82(6) . 2_774
Cl1 Mn1 Mn1 128.25(4) . 2_775
Cl1 Mn1 Mn1 128.25(4) 4_755 2_775
Cl1 Mn1 Mn1 50.13(3) 3_575 2_775
Cl1 Mn1 Mn1 50.13(3) 2_775 2_775
Cl2 Mn1 Mn1 130.85(6) 2_774 2_775
Cl2 Mn1 Mn1 51.04(5) . 2_775
Mn1 Mn1 Mn1 177.86(6) 2_774 2_775
Mn1 Cl2 Mn1 77.67(5) 2_775 .
Mn1 Cl1 Mn1 79.14(5) . 2_774
N1 C1 C2 104.3(4) . .
C3 C2 C1 111.3(4) . .
C2 C3 C4 113.1(3) . .
C3 C4 N1 103.4(2) . .
C1 N1 C4 108.0(3) . .

loop_
_geom_bond_atom_site_label_1
_geom_bond_atom_site_label_2
_geom_bond_distance
_geom_bond_site_symmetry_2
Mn1 Cl1 2.5271(13) .
Mn1 Cl1 2.5271(13) 4_755
Mn1 Cl1 2.5487(13) 3_575
Mn1 Cl1 2.5487(13) 2_775
Mn1 Cl2 2.574(2) 2_774
Mn1 Cl2 2.583(2) .
Mn1 Mn1 3.233(2) 2_774
Mn1 Mn1 3.233(2) 2_775
Cl2 Mn1 2.574(2) 2_775
Cl1 Mn1 2.5487(13) 2_774
C1 N1 1.461(5) .
C1 C2 1.479(8) .
C2 C3 1.290(7) .
C3 C4 1.452(6) .
C4 N1 1.4993 .
